data_4347333
loop_
_publ_author_name
'Leung, Wing-Por'
'Chan, Yuk-Chi'
'So, Cheuk-Wai'
'Mak, Thomas C. W.'

_publ_section_title
;
 Reactivity Study of a Pyridyl-1-azaallylgermanium(I) Dimer: Synthesis of
 Heavier Ether and Ester Analogues of Germanium.
;
_journal_issue 7
_journal_name_full 'Inorganic chemistry'
_journal_page_first 3553
_journal_page_last 3557
_journal_paper_doi 10.1021/acs.inorgchem.6b00026
_journal_volume 55
_journal_year 2016
_chemical_formula_sum 'C38 H54 Ge2 N4 Si4 Te'
_chemical_formula_weight 951.99
_space_group_IT_number 2
_space_group_name_Hall '-P 1'
_space_group_name_H-M_alt 'P -1'
_symmetry_cell_setting triclinic
_symmetry_space_group_name_H-M 'P -1'
_atom_sites_solution_hydrogens geom
_atom_sites_solution_primary direct
_atom_sites_solution_secondary difmap
_audit_creation_method SHELXL-97
_cell_angle_alpha 90.4770(10)
_cell_angle_beta 92.0460(10)
_cell_angle_gamma 110.7940(10)
_cell_formula_units_Z 2
_cell_length_a 11.7833(6)
_cell_length_b 12.6258(7)
_cell_length_c 16.7093(9)
_cell_measurement_reflns_used 238
_cell_measurement_temperature 296(2)
_cell_measurement_theta_max 15
_cell_measurement_theta_min 15
_cell_volume 2321.9(2)
_computing_cell_refinement 'BRUKER KAPPA APEXII DUO DIFFRACTOMETER'
_computing_data_collection 'BRUKER KAPPA APEXII DUO DIFFRACTOMETER'
_computing_data_reduction 'BRUKER KAPPA APEXII DUO DIFFRACTOMETER'
_computing_molecular_graphics 'SIEMENS SHELXTL'
_computing_publication_material 'SIEMENS SHELXTL'
_computing_structure_refinement 'SHELXL-97 (Sheldrick, 2008)'
_computing_structure_solution 'SHELXS-97 (Sheldrick, 2008)'
_diffrn_ambient_temperature 296(2)
_diffrn_measured_fraction_theta_full 0.992
_diffrn_measured_fraction_theta_max 0.992
_diffrn_measurement_device_type 'BRUKER KAPPA APEXII DUO DIFFRACTOMETER'
_diffrn_measurement_method 'PHI & OMEGA SCAN'
_diffrn_radiation_monochromator graphite
_diffrn_radiation_source 'fine-focus sealed tube'
_diffrn_radiation_type MoK\a
_diffrn_radiation_wavelength 0.71073
_diffrn_reflns_av_R_equivalents 0.0202
_diffrn_reflns_av_sigmaI/netI 0.0202
_diffrn_reflns_limit_h_max 13
_diffrn_reflns_limit_h_min -14
_diffrn_reflns_limit_k_max 15
_diffrn_reflns_limit_k_min -15
_diffrn_reflns_limit_l_max 20
_diffrn_reflns_limit_l_min -19
_diffrn_reflns_number 27490
_diffrn_reflns_theta_full 25.25
_diffrn_reflns_theta_max 25.25
_diffrn_reflns_theta_min 1.22
_exptl_absorpt_coefficient_mu 2.042
_exptl_absorpt_correction_T_max 0.7456
_exptl_absorpt_correction_T_min 0.5490
_exptl_absorpt_correction_type multi-scan
_exptl_crystal_colour orange
_exptl_crystal_density_diffrn 1.362
_exptl_crystal_density_method 'not measured'
_exptl_crystal_description block
_exptl_crystal_F_000 964
_exptl_crystal_size_max 0.50
_exptl_crystal_size_mid 0.40
_exptl_crystal_size_min 0.30
_refine_diff_density_max 0.465
_refine_diff_density_min -0.385
_refine_diff_density_rms 0.084
_refine_ls_extinction_method none
_refine_ls_goodness_of_fit_ref 1.108
_refine_ls_hydrogen_treatment riding
_refine_ls_matrix_type full
_refine_ls_number_parameters 442
_refine_ls_number_reflns 8333
_refine_ls_number_restraints 0
_refine_ls_restrained_S_all 1.108
_refine_ls_R_factor_all 0.0366
_refine_ls_R_factor_gt 0.0262
_refine_ls_shift/su_max 0.001
_refine_ls_shift/su_mean 0.000
_refine_ls_structure_factor_coef Fsqd
_refine_ls_weighting_details 'calc w=1/[\s^2^(Fo^2^)+(0.0439P)^2^+1.2417P] where P=(Fo^2^+2Fc^2^)/3'
_refine_ls_weighting_scheme calc
_refine_ls_wR_factor_gt 0.0703
_refine_ls_wR_factor_ref 0.0854
_reflns_number_gt 7081
_reflns_number_total 8333
_reflns_threshold_expression >2sigma(I)
_cod_data_source_file ic6b00026_si_002.cif
_cod_data_source_block CYC85
_cod_depositor_comments
;
The following automatic conversions were performed:

data item '_symmetry_cell_setting' value 'Triclinic' was changed to
'triclinic' in accordance with the
/home/saulius/struct/COD-crude-data/automatic-downloads/DataCite-retrospective/ACS/depositions/lib/dictionaries/cif_core.dic
dictionary named 'cif_core.dic' version 2.4.2 last updated on
2011-04-26.

Automatic conversion script
Id: cif_fix_values 6909 2019-04-08 15:41:33Z antanas 
;
_cod_original_sg_symbol_H-M P-1
_cod_database_code 4347333

loop_
_symmetry_equiv_pos_as_xyz
'x, y, z'
'-x, -y, -z'

loop_
_atom_site_label
_atom_site_type_symbol
_atom_site_fract_x
_atom_site_fract_y
_atom_site_fract_z
_atom_site_U_iso_or_equiv
_atom_site_adp_type
_atom_site_occupancy
_atom_site_symmetry_multiplicity
_atom_site_calc_flag
_atom_site_refinement_flags
Te1 Te 0.207778(17) 0.257308(16) 0.332711(13) 0.04930(8) Uani 1 1 d .
Ge1 Ge 0.40297(3) 0.43944(3) 0.358857(19) 0.04551(9) Uani 1 1 d .
Ge2 Ge 0.32746(3) 0.12865(3) 0.389966(19) 0.04691(9) Uani 1 1 d .
Si1 Si 0.03487(8) 0.49171(9) 0.25976(6) 0.0597(2) Uani 1 1 d .
Si2 Si 0.53425(8) 0.56576(8) 0.21171(7) 0.0621(3) Uani 1 1 d .
Si3 Si -0.00719(7) -0.02137(7) 0.19165(5) 0.04725(19) Uani 1 1 d .
Si4 Si 0.47428(8) 0.01725(9) 0.28510(6) 0.0576(2) Uani 1 1 d .
N1 N 0.3197(2) 0.5391(2) 0.40925(14) 0.0484(6) Uani 1 1 d .
N2 N 0.3963(2) 0.51603(19) 0.25933(14) 0.0431(5) Uani 1 1 d .
N3 N 0.1681(2) -0.0023(2) 0.40735(14) 0.0434(5) Uani 1 1 d .
N4 N 0.3393(2) 0.0438(2) 0.29413(14) 0.0444(5) Uani 1 1 d .
C1 C 0.3561(3) 0.5782(3) 0.4847(2) 0.0690(10) Uani 1 1 d .
H1A H 0.4097 0.5515 0.5127 0.083 Uiso 1 1 calc R
C2 C 0.3174(4) 0.6553(4) 0.5216(2) 0.0868(13) Uani 1 1 d .
H2A H 0.3432 0.6801 0.5740 0.104 Uiso 1 1 calc R
C3 C 0.2400(4) 0.6951(4) 0.4799(3) 0.0892(14) Uani 1 1 d .
H3A H 0.2131 0.7486 0.5032 0.107 Uiso 1 1 calc R
C4 C 0.2021(4) 0.6557(4) 0.4033(2) 0.0746(11) Uani 1 1 d .
H4A H 0.1486 0.6825 0.3752 0.089 Uiso 1 1 calc R
C5 C 0.2418(3) 0.5760(3) 0.36636(18) 0.0483(7) Uani 1 1 d .
C6 C 0.2023(3) 0.5345(2) 0.28426(17) 0.0441(6) Uani 1 1 d .
C7 C -0.0460(4) 0.4362(6) 0.3529(3) 0.1161(19) Uani 1 1 d .
H7A H -0.0237 0.3744 0.3718 0.174 Uiso 1 1 calc R
H7B H -0.1322 0.4102 0.3417 0.174 Uiso 1 1 calc R
H7C H -0.0239 0.4955 0.3932 0.174 Uiso 1 1 calc R
C8 C -0.0104(4) 0.6115(4) 0.2243(3) 0.0989(16) Uani 1 1 d .
H8A H 0.0302 0.6406 0.1760 0.148 Uiso 1 1 calc R
H8B H 0.0121 0.6706 0.2647 0.148 Uiso 1 1 calc R
H8C H -0.0967 0.5850 0.2138 0.148 Uiso 1 1 calc R
C9 C -0.0243(3) 0.3737(3) 0.1844(3) 0.0751(11) Uani 1 1 d .
H9A H 0.0135 0.3974 0.1344 0.113 Uiso 1 1 calc R
H9B H -0.1106 0.3532 0.1769 0.113 Uiso 1 1 calc R
H9C H -0.0063 0.3094 0.2029 0.113 Uiso 1 1 calc R
C10 C 0.2852(2) 0.5194(2) 0.23407(16) 0.0397(6) Uani 1 1 d .
C11 C 0.2552(3) 0.5031(3) 0.14662(18) 0.0496(7) Uani 1 1 d .
C12 C 0.2219(4) 0.5813(3) 0.1034(2) 0.0702(10) Uani 1 1 d .
H12A H 0.2210 0.6471 0.1284 0.084 Uiso 1 1 calc R
C13 C 0.1898(5) 0.5607(6) 0.0224(3) 0.1059(18) Uani 1 1 d .
H13A H 0.1672 0.6129 -0.0068 0.127 Uiso 1 1 calc R
C14 C 0.1911(5) 0.4648(6) -0.0146(3) 0.118(2) Uani 1 1 d .
H14A H 0.1685 0.4513 -0.0687 0.141 Uiso 1 1 calc R
C15 C 0.2254(4) 0.3886(5) 0.0277(3) 0.0962(15) Uani 1 1 d .
H15A H 0.2262 0.3231 0.0022 0.115 Uiso 1 1 calc R
C16 C 0.2589(3) 0.4074(3) 0.1074(2) 0.0634(9) Uani 1 1 d .
H16A H 0.2842 0.3558 0.1353 0.076 Uiso 1 1 calc R
C17 C 0.5329(4) 0.6483(3) 0.1206(3) 0.0802(12) Uani 1 1 d .
H17A H 0.5092 0.7114 0.1340 0.120 Uiso 1 1 calc R
H17B H 0.4762 0.6006 0.0811 0.120 Uiso 1 1 calc R
H17C H 0.6127 0.6756 0.0995 0.120 Uiso 1 1 calc R
C18 C 0.6474(4) 0.6608(5) 0.2865(3) 0.125(2) Uani 1 1 d .
H18A H 0.6234 0.7235 0.3003 0.187 Uiso 1 1 calc R
H18B H 0.7261 0.6886 0.2638 0.187 Uiso 1 1 calc R
H18C H 0.6510 0.6191 0.3337 0.187 Uiso 1 1 calc R
C19 C 0.5819(5) 0.4435(5) 0.1858(4) 0.125(2) Uani 1 1 d .
H19A H 0.5244 0.3944 0.1473 0.187 Uiso 1 1 calc R
H19B H 0.5848 0.4021 0.2333 0.187 Uiso 1 1 calc R
H19C H 0.6608 0.4713 0.1636 0.187 Uiso 1 1 calc R
C20 C 0.1421(3) -0.0369(3) 0.48353(19) 0.0554(8) Uani 1 1 d .
H20A H 0.1962 0.0012 0.5251 0.066 Uiso 1 1 calc R
C21 C 0.0406(4) -0.1247(3) 0.5015(2) 0.0672(10) Uani 1 1 d .
H21A H 0.0249 -0.1459 0.5543 0.081 Uiso 1 1 calc R
C22 C -0.0383(4) -0.1816(3) 0.4401(3) 0.0681(10) Uani 1 1 d .
H22A H -0.1084 -0.2423 0.4509 0.082 Uiso 1 1 calc R
C23 C -0.0133(3) -0.1484(3) 0.3625(2) 0.0557(8) Uani 1 1 d .
H23A H -0.0673 -0.1866 0.3209 0.067 Uiso 1 1 calc R
C24 C 0.0933(3) -0.0569(2) 0.34523(18) 0.0427(6) Uani 1 1 d .
C25 C 0.1210(2) -0.0260(2) 0.26135(17) 0.0412(6) Uani 1 1 d .
C26 C -0.1187(3) 0.0156(3) 0.2530(3) 0.0731(10) Uani 1 1 d .
H26A H -0.0774 0.0849 0.2827 0.110 Uiso 1 1 calc R
H26B H -0.1550 -0.0442 0.2894 0.110 Uiso 1 1 calc R
H26C H -0.1809 0.0251 0.2182 0.110 Uiso 1 1 calc R
C27 C -0.0931(3) -0.1571(3) 0.1351(2) 0.0660(9) Uani 1 1 d .
H27A H -0.1560 -0.1468 0.1015 0.099 Uiso 1 1 calc R
H27B H -0.1289 -0.2160 0.1724 0.099 Uiso 1 1 calc R
H27C H -0.0385 -0.1780 0.1027 0.099 Uiso 1 1 calc R
C28 C 0.0454(3) 0.0913(3) 0.1159(2) 0.0636(9) Uani 1 1 d .
H28A H 0.0900 0.1624 0.1424 0.095 Uiso 1 1 calc R
H28B H -0.0236 0.0971 0.0865 0.095 Uiso 1 1 calc R
H28C H 0.0970 0.0723 0.0796 0.095 Uiso 1 1 calc R
C29 C 0.2405(2) 0.0099(2) 0.24031(17) 0.0412(6) Uani 1 1 d .
C30 C 0.2701(3) 0.0155(3) 0.15398(18) 0.0493(7) Uani 1 1 d .
C31 C 0.2221(3) -0.0783(4) 0.1030(2) 0.0667(9) Uani 1 1 d .
H31A H 0.1692 -0.1462 0.1222 0.080 Uiso 1 1 calc R
C32 C 0.2532(5) -0.0706(5) 0.0229(3) 0.0982(16) Uani 1 1 d .
H32A H 0.2207 -0.1333 -0.0114 0.118 Uiso 1 1 calc R
C33 C 0.3314(6) 0.0288(7) -0.0049(3) 0.119(2) Uani 1 1 d .
H33A H 0.3528 0.0334 -0.0582 0.143 Uiso 1 1 calc R
C34 C 0.3785(5) 0.1220(6) 0.0451(3) 0.1058(18) Uani 1 1 d .
H34A H 0.4307 0.1899 0.0255 0.127 Uiso 1 1 calc R
C35 C 0.3488(3) 0.1154(4) 0.1243(2) 0.0693(10) Uani 1 1 d .
H35A H 0.3819 0.1787 0.1580 0.083 Uiso 1 1 calc R
C36 C 0.6005(4) 0.1457(5) 0.2512(4) 0.126(2) Uani 1 1 d .
H36A H 0.6096 0.2088 0.2866 0.189 Uiso 1 1 calc R
H36B H 0.5814 0.1634 0.1978 0.189 Uiso 1 1 calc R
H36C H 0.6749 0.1308 0.2519 0.189 Uiso 1 1 calc R
C37 C 0.4595(5) -0.1016(5) 0.2163(4) 0.121(2) Uani 1 1 d .
H37A H 0.3957 -0.1683 0.2330 0.182 Uiso 1 1 calc R
H37B H 0.5347 -0.1152 0.2169 0.182 Uiso 1 1 calc R
H37C H 0.4404 -0.0834 0.1631 0.182 Uiso 1 1 calc R
C38 C 0.5237(5) -0.0146(6) 0.3851(3) 0.119(2) Uani 1 1 d .
H38A H 0.4618 -0.0798 0.4055 0.179 Uiso 1 1 calc R
H38B H 0.5373 0.0492 0.4207 0.179 Uiso 1 1 calc R
H38C H 0.5976 -0.0296 0.3812 0.179 Uiso 1 1 calc R

loop_
_atom_site_aniso_label
_atom_site_aniso_U_11
_atom_site_aniso_U_22
_atom_site_aniso_U_33
_atom_site_aniso_U_23
_atom_site_aniso_U_13
_atom_site_aniso_U_12
Te1 0.04575(12) 0.04328(12) 0.05679(14) 0.00955(9) 0.00114(9) 0.01318(8)
Ge1 0.03791(16) 0.05474(19) 0.04489(18) 0.00594(14) -0.00563(13) 0.01831(13)
Ge2 0.04712(18) 0.05268(19) 0.04080(18) -0.00097(14) -0.00516(13) 0.01829(14)
Si1 0.0440(5) 0.0816(7) 0.0597(6) -0.0037(5) -0.0080(4) 0.0309(4)
Si2 0.0439(5) 0.0610(6) 0.0778(7) 0.0169(5) 0.0187(4) 0.0123(4)
Si3 0.0394(4) 0.0471(4) 0.0520(5) 0.0007(4) -0.0063(3) 0.0122(3)
Si4 0.0480(5) 0.0730(6) 0.0602(6) -0.0025(5) -0.0026(4) 0.0323(4)
N1 0.0507(14) 0.0578(15) 0.0378(13) -0.0015(11) -0.0076(11) 0.0215(12)
N2 0.0359(12) 0.0454(13) 0.0450(14) 0.0058(10) 0.0034(10) 0.0105(10)
N3 0.0520(14) 0.0455(13) 0.0371(13) 0.0081(10) 0.0063(10) 0.0223(11)
N4 0.0376(12) 0.0550(14) 0.0400(13) 0.0002(11) -0.0025(10) 0.0163(10)
C1 0.071(2) 0.094(3) 0.047(2) -0.0143(18) -0.0175(17) 0.037(2)
C2 0.099(3) 0.116(4) 0.051(2) -0.030(2) -0.018(2) 0.049(3)
C3 0.110(3) 0.110(3) 0.068(3) -0.032(2) -0.010(2) 0.066(3)
C4 0.088(3) 0.093(3) 0.062(2) -0.014(2) -0.009(2) 0.058(2)
C5 0.0478(16) 0.0589(18) 0.0421(16) -0.0023(13) -0.0027(13) 0.0244(14)
C6 0.0428(15) 0.0499(16) 0.0426(16) 0.0018(13) -0.0063(12) 0.0210(12)
C7 0.060(3) 0.189(6) 0.092(4) 0.011(4) 0.021(2) 0.033(3)
C8 0.090(3) 0.111(4) 0.117(4) -0.028(3) -0.043(3) 0.068(3)
C9 0.0496(19) 0.077(2) 0.093(3) -0.006(2) -0.0140(19) 0.0169(17)
C10 0.0439(14) 0.0368(14) 0.0362(15) 0.0031(11) -0.0027(11) 0.0119(11)
C11 0.0451(16) 0.0595(18) 0.0384(16) 0.0047(14) -0.0012(12) 0.0117(13)
C12 0.081(3) 0.076(2) 0.052(2) 0.0139(18) -0.0088(18) 0.026(2)
C13 0.108(4) 0.147(5) 0.056(3) 0.035(3) -0.016(3) 0.037(3)
C14 0.115(4) 0.172(6) 0.036(2) -0.009(3) -0.009(2) 0.016(4)
C15 0.096(3) 0.116(4) 0.054(3) -0.028(3) 0.011(2) 0.010(3)
C16 0.063(2) 0.066(2) 0.052(2) -0.0072(16) 0.0078(16) 0.0113(17)
C17 0.072(2) 0.075(3) 0.084(3) 0.026(2) 0.030(2) 0.011(2)
C18 0.059(3) 0.142(5) 0.123(4) 0.025(4) -0.006(3) -0.025(3)
C19 0.108(4) 0.109(4) 0.184(6) 0.045(4) 0.077(4) 0.065(3)
C20 0.075(2) 0.0605(19) 0.0421(17) 0.0110(15) 0.0103(15) 0.0371(17)
C21 0.088(3) 0.070(2) 0.058(2) 0.0280(19) 0.032(2) 0.042(2)
C22 0.069(2) 0.055(2) 0.081(3) 0.0212(19) 0.033(2) 0.0196(17)
C23 0.0536(18) 0.0489(17) 0.063(2) 0.0068(15) 0.0171(15) 0.0141(14)
C24 0.0463(15) 0.0365(14) 0.0479(17) 0.0064(12) 0.0116(13) 0.0170(12)
C25 0.0409(14) 0.0419(15) 0.0397(15) 0.0020(12) 0.0006(11) 0.0133(11)
C26 0.0502(19) 0.083(3) 0.092(3) 0.001(2) 0.0007(18) 0.0311(18)
C27 0.0554(19) 0.058(2) 0.073(2) -0.0039(17) -0.0171(17) 0.0084(16)
C28 0.061(2) 0.061(2) 0.065(2) 0.0100(17) -0.0136(16) 0.0171(16)
C29 0.0442(15) 0.0424(15) 0.0386(15) 0.0041(12) 0.0032(12) 0.0171(12)
C30 0.0457(16) 0.0660(19) 0.0400(16) 0.0076(14) 0.0042(12) 0.0243(14)
C31 0.070(2) 0.091(3) 0.047(2) -0.0083(18) -0.0005(16) 0.039(2)
C32 0.108(4) 0.155(5) 0.052(3) -0.022(3) -0.006(2) 0.073(4)
C33 0.119(4) 0.214(7) 0.047(3) 0.029(4) 0.024(3) 0.085(5)
C34 0.086(3) 0.163(5) 0.066(3) 0.052(3) 0.025(2) 0.038(3)
C35 0.058(2) 0.089(3) 0.059(2) 0.0226(19) 0.0107(16) 0.0232(19)
C36 0.052(2) 0.128(4) 0.198(7) 0.038(4) 0.016(3) 0.031(3)
C37 0.123(4) 0.140(5) 0.137(5) -0.058(4) -0.042(4) 0.096(4)
C38 0.121(4) 0.198(6) 0.081(3) 0.012(4) -0.014(3) 0.109(4)

loop_
_atom_type_symbol
_atom_type_description
_atom_type_scat_dispersion_real
_atom_type_scat_dispersion_imag
_atom_type_scat_source
C C 0.0033 0.0016 'International Tables Vol C Tables 4.2.6.8 and 6.1.1.4'
H H 0.0000 0.0000 'International Tables Vol C Tables 4.2.6.8 and 6.1.1.4'
N N 0.0061 0.0033 'International Tables Vol C Tables 4.2.6.8 and 6.1.1.4'
Si Si 0.0817 0.0704 'International Tables Vol C Tables 4.2.6.8 and 6.1.1.4'
Ge Ge 0.1547 1.8001 'International Tables Vol C Tables 4.2.6.8 and 6.1.1.4'
Te Te -0.5308 1.6751 'International Tables Vol C Tables 4.2.6.8 and 6.1.1.4'

loop_
_geom_angle_atom_site_label_1
_geom_angle_atom_site_label_2
_geom_angle_atom_site_label_3
_geom_angle
Ge1 Te1 Ge2 90.097(12)
N2 Ge1 N1 86.81(10)
N2 Ge1 Te1 98.51(7)
N1 Ge1 Te1 97.54(7)
N4 Ge2 N3 85.93(10)
N4 Ge2 Te1 102.01(7)
N3 Ge2 Te1 91.33(6)
C9 Si1 C7 105.4(2)
C9 Si1 C8 108.0(2)
C7 Si1 C8 108.6(3)
C9 Si1 C6 113.75(15)
C7 Si1 C6 107.43(18)
C8 Si1 C6 113.27(18)
N2 Si2 C17 114.56(16)
N2 Si2 C18 106.1(2)
C17 Si2 C18 108.2(2)
N2 Si2 C19 109.41(18)
C17 Si2 C19 109.5(2)
C18 Si2 C19 109.0(3)
C28 Si3 C26 106.24(18)
C28 Si3 C27 106.82(17)
C26 Si3 C27 107.48(18)
C28 Si3 C25 112.38(14)
C26 Si3 C25 108.08(16)
C27 Si3 C25 115.37(15)
N4 Si4 C37 113.57(19)
N4 Si4 C38 108.36(19)
C37 Si4 C38 108.6(3)
N4 Si4 C36 111.58(18)
C37 Si4 C36 108.3(3)
C38 Si4 C36 106.0(3)
C1 N1 C5 120.5(3)
C1 N1 Ge1 117.2(2)
C5 N1 Ge1 121.9(2)
C10 N2 Si2 128.90(19)
C10 N2 Ge1 117.18(17)
Si2 N2 Ge1 113.84(12)
C24 N3 C20 120.5(3)
C24 N3 Ge2 121.50(18)
C20 N3 Ge2 117.9(2)
C29 N4 Si4 126.2(2)
C29 N4 Ge2 117.27(18)
Si4 N4 Ge2 116.56(13)
N1 C1 C2 122.7(3)
C3 C2 C1 118.3(4)
C2 C3 C4 119.5(4)
C3 C4 C5 121.6(4)
N1 C5 C4 117.4(3)
N1 C5 C6 120.9(3)
C4 C5 C6 121.7(3)
C10 C6 C5 119.0(2)
C10 C6 Si1 124.9(2)
C5 C6 Si1 115.7(2)
C6 C10 N2 124.2(2)
C6 C10 C11 119.5(2)
N2 C10 C11 116.3(2)
C12 C11 C16 119.0(3)
C12 C11 C10 121.3(3)
C16 C11 C10 119.7(3)
C11 C12 C13 119.5(4)
C14 C13 C12 120.6(5)
C13 C14 C15 119.9(4)
C14 C15 C16 120.7(5)
C15 C16 C11 120.3(4)
C21 C20 N3 122.7(3)
C20 C21 C22 118.6(3)
C21 C22 C23 119.6(3)
C22 C23 C24 120.7(3)
N3 C24 C23 117.8(3)
N3 C24 C25 122.3(2)
C23 C24 C25 119.8(3)
C29 C25 C24 118.3(2)
C29 C25 Si3 123.4(2)
C24 C25 Si3 117.9(2)
C25 C29 N4 124.7(3)
C25 C29 C30 119.8(3)
N4 C29 C30 115.6(2)
C35 C30 C31 119.1(3)
C35 C30 C29 119.6(3)
C31 C30 C29 121.3(3)
C30 C31 C32 119.8(4)
C33 C32 C31 120.0(5)
C32 C33 C34 120.4(4)
C33 C34 C35 120.1(5)
C34 C35 C30 120.6(5)

loop_
_geom_bond_atom_site_label_1
_geom_bond_atom_site_label_2
_geom_bond_distance
Te1 Ge1 2.6316(4)
Te1 Ge2 2.6644(4)
Ge1 N2 1.944(2)
Ge1 N1 2.042(3)
Ge2 N4 1.956(2)
Ge2 N3 2.047(2)
Si1 C9 1.861(4)
Si1 C7 1.863(5)
Si1 C8 1.868(4)
Si1 C6 1.880(3)
Si2 N2 1.745(2)
Si2 C17 1.855(4)
Si2 C18 1.871(5)
Si2 C19 1.872(5)
Si3 C28 1.863(3)
Si3 C26 1.876(4)
Si3 C27 1.878(3)
Si3 C25 1.892(3)
Si4 N4 1.749(2)
Si4 C37 1.837(5)
Si4 C38 1.844(5)
Si4 C36 1.878(5)
N1 C1 1.348(4)
N1 C5 1.355(4)
N2 C10 1.376(3)
N3 C24 1.349(4)
N3 C20 1.359(4)
N4 C29 1.382(4)
C1 C2 1.365(6)
C2 C3 1.363(6)
C3 C4 1.369(5)
C4 C5 1.400(5)
C5 C6 1.463(4)
C6 C10 1.372(4)
C10 C11 1.486(4)
C11 C12 1.384(5)
C11 C16 1.385(5)
C12 C13 1.389(6)
C13 C14 1.359(8)
C14 C15 1.363(8)
C15 C16 1.370(6)
C20 C21 1.356(5)
C21 C22 1.370(6)
C22 C23 1.377(5)
C23 C24 1.413(4)
C24 C25 1.475(4)
C25 C29 1.377(4)
C29 C30 1.493(4)
C30 C35 1.382(5)
C30 C31 1.387(5)
C31 C32 1.395(6)
C32 C33 1.364(8)
C33 C34 1.370(8)
C34 C35 1.377(6)
